data_4337879
loop_
_publ_author_name
'Zhang, Daopeng'
'Si, Weijiang'
'Wang, Ping'
'Chen, Xia'
'Jiang, Jianzhuang'

_publ_section_title
;
 1D to 3D Heterobimetallic Complexes Tuned by Cyanide Precursors:
 Synthesis, Crystal Structures, and Magnetic Properties.
;
_journal_issue 7
_journal_name_full 'Inorganic chemistry'
_journal_page_first 3494
_journal_paper_doi 10.1021/ic4029386
_journal_volume 53
_journal_year 2014
_chemical_formula_sum 'C57 H80 Fe2 N24 Ni3 O7'
_chemical_formula_weight 1501.28
_chemical_name_systematic
; 
 ? 
;
_space_group_IT_number 2
_space_group_name_Hall '-P 1'
_symmetry_cell_setting triclinic
_symmetry_space_group_name_Hall '-P 1'
_symmetry_space_group_name_H-M 'P -1'
_atom_sites_solution_hydrogens geom
_atom_sites_solution_primary direct
_atom_sites_solution_secondary difmap
_audit_creation_method SHELXL-97
_cell_angle_alpha 98.772(2)
_cell_angle_beta 91.718(2)
_cell_angle_gamma 105.780(2)
_cell_formula_units_Z 2
_cell_length_a 11.2260(16)
_cell_length_b 16.255(2)
_cell_length_c 19.936(3)
_cell_measurement_reflns_used 1674
_cell_measurement_temperature 293(2)
_cell_measurement_theta_max 26.124
_cell_measurement_theta_min 2.438
_cell_volume 3450.1(8)
_computing_cell_refinement 'SAINT-Plus (Bruker, 2001)'
_computing_data_collection 'APEX2 (Bruker, 2004)'
_computing_data_reduction SAINT-Plus
_computing_molecular_graphics 'SHELXTL (Sheldrick, 2008)'
_computing_publication_material SHELXTL
_computing_structure_refinement 'SHELXL-97 (Sheldrick, 2008)'
_computing_structure_solution 'SHELXS-97 (Sheldrick, 2008)'
_diffrn_ambient_temperature 293(2)
_diffrn_measured_fraction_theta_full 0.988
_diffrn_measured_fraction_theta_max 0.988
_diffrn_measurement_device_type 'Bruker APEX II CCD area-detector'
_diffrn_measurement_method '\f and \w scans'
_diffrn_radiation_monochromator graphite
_diffrn_radiation_source 'fine-focus sealed tube'
_diffrn_radiation_type MoK\a
_diffrn_radiation_wavelength 0.71073
_diffrn_reflns_av_R_equivalents 0.0300
_diffrn_reflns_av_sigmaI/netI 0.0705
_diffrn_reflns_limit_h_max 13
_diffrn_reflns_limit_h_min -11
_diffrn_reflns_limit_k_max 19
_diffrn_reflns_limit_k_min -18
_diffrn_reflns_limit_l_max 23
_diffrn_reflns_limit_l_min -23
_diffrn_reflns_number 17260
_diffrn_reflns_theta_full 25.01
_diffrn_reflns_theta_max 25.01
_diffrn_reflns_theta_min 1.89
_exptl_absorpt_coefficient_mu 1.281
_exptl_absorpt_correction_T_max 0.7929
_exptl_absorpt_correction_T_min 0.6847
_exptl_absorpt_correction_type multi-scan
_exptl_absorpt_process_details sadabs
_exptl_crystal_colour red-brown
_exptl_crystal_density_diffrn 1.445
_exptl_crystal_density_method 'not measured'
_exptl_crystal_description block
_exptl_crystal_F_000 1564
_exptl_crystal_size_max 0.32
_exptl_crystal_size_mid 0.23
_exptl_crystal_size_min 0.19
_refine_diff_density_max 1.373
_refine_diff_density_min -0.610
_refine_diff_density_rms 0.103
_refine_ls_extinction_method none
_refine_ls_goodness_of_fit_ref 1.025
_refine_ls_hydrogen_treatment none
_refine_ls_matrix_type full
_refine_ls_number_parameters 847
_refine_ls_number_reflns 12042
_refine_ls_number_restraints 0
_refine_ls_restrained_S_all 1.025
_refine_ls_R_factor_all 0.0898
_refine_ls_R_factor_gt 0.0630
_refine_ls_shift/su_max 0.001
_refine_ls_shift/su_mean 0.000
_refine_ls_structure_factor_coef Fsqd
_refine_ls_weighting_details 'calc w=1/[\s^2^(Fo^2^)+(0.1206P)^2^+0.0000P] where P=(Fo^2^+2Fc^2^)/3'
_refine_ls_weighting_scheme calc
_refine_ls_wR_factor_gt 0.1769
_refine_ls_wR_factor_ref 0.1964
_reflns_number_gt 8330
_reflns_number_total 12042
_reflns_threshold_expression >2sigma(I)
_cod_data_source_file ic4029386_si_003.cif
_cod_data_source_block Fe
_cod_depositor_comments 'Adding full bibliography for 4337877--4337881.cif.'
_cod_original_sg_symbol_H-M P-1
_cod_database_code 4337879

loop_
_symmetry_equiv_pos_as_xyz
'x, y, z'
'-x, -y, -z'

loop_
_atom_site_label
_atom_site_type_symbol
_atom_site_fract_x
_atom_site_fract_y
_atom_site_fract_z
_atom_site_U_iso_or_equiv
_atom_site_adp_type
_atom_site_occupancy
_atom_site_symmetry_multiplicity
_atom_site_calc_flag
_atom_site_refinement_flags
Fe1 Fe 0.0000 0.0000 0.0000 0.0309(2) Uani 1 2 d S
Fe2 Fe 0.0000 0.0000 0.5000 0.0312(2) Uani 1 2 d S
Fe3 Fe 0.68804(7) 0.43095(5) 0.74800(4) 0.0411(2) Uani 1 1 d .
Ni1 Ni -0.14086(6) -0.32770(4) -0.05645(3) 0.03548(19) Uani 1 1 d .
Ni2 Ni 0.05959(6) -0.01068(4) 0.24981(3) 0.03866(19) Uani 1 1 d .
Ni3 Ni 0.38924(7) 0.25547(5) 0.55371(4) 0.0528(2) Uani 1 1 d .
O1 O 0.3705(7) 0.9990(5) 0.1149(4) 0.141(3) Uani 1 1 d .
H201 H 0.4088 0.9661 0.0972 0.169 Uiso 1 1 d R
H1O1 H 0.3043 0.9833 0.0917 0.169 Uiso 1 1 d R
O2 O 0.2963(8) 0.6097(5) 0.7690(4) 0.151(3) Uani 1 1 d .
H1O2 H 0.3185 0.5940 0.8050 0.181 Uiso 1 1 d R
H2O2 H 0.3372 0.5882 0.7393 0.181 Uiso 1 1 d R
O3 O 0.5949(8) 0.2202(6) 0.2183(5) 0.171(4) Uani 1 1 d .
H1O3 H 0.5165 0.2100 0.2177 0.205 Uiso 1 1 d R
H2O3 H 0.6566 0.2546 0.2397 0.205 Uiso 1 1 d R
O4 O 0.5795(7) 0.1224(5) 0.0810(6) 0.199(5) Uani 1 1 d .
H1O4 H 0.5207 0.0756 0.0750 0.239 Uiso 1 1 d R
H2O4 H 0.5732 0.1512 0.1194 0.239 Uiso 1 1 d R
O5 O 0.4217(10) 0.8372(7) 0.0882(7) 0.238(6) Uani 1 1 d .
H1O5 H 0.4143 0.8026 0.0508 0.285 Uiso 1 1 d R
H2O5 H 0.4470 0.8141 0.1192 0.285 Uiso 1 1 d R
O6 O 0.8733(10) 0.3372(11) 0.5033(13) 0.60(3) Uani 1 1 d .
H106 H 0.9258 0.3737 0.4705 0.718 Uiso 1 1 d R
H206 H 0.8929 0.3941 0.5191 0.718 Uiso 1 1 d R
O7 O 0.1012(11) 0.5673(12) 0.6752(8) 0.377(13) Uani 1 1 d .
H1O7 H 0.0567 0.5846 0.7026 0.452 Uiso 1 1 d R
H2O7 H 0.1631 0.5930 0.7008 0.452 Uiso 1 1 d R
N1 N -0.0869(4) -0.1968(3) -0.0045(2) 0.0481(11) Uani 1 1 d .
N2 N 0.0820(4) 0.0273(3) 0.1521(2) 0.0475(11) Uani 1 1 d .
N3 N -0.2537(6) 0.0217(5) 0.0366(3) 0.091(2) Uani 1 1 d .
N4 N -0.1429(4) -0.3777(2) 0.02606(19) 0.0331(9) Uani 1 1 d .
N5 N -0.1381(7) -0.2792(4) -0.1431(3) 0.0771(18) Uani 1 1 d .
H5A H -0.1643 -0.3324 -0.1697 0.092 Uiso 1 1 calc R
N6 N 0.0394(4) -0.3323(3) -0.0456(2) 0.0438(11) Uani 1 1 d .
N7 N -0.3207(4) -0.3415(3) -0.0332(3) 0.0521(12) Uani 1 1 d .
N8 N -0.0573(5) -0.1237(3) 0.1983(2) 0.0469(11) Uani 1 1 d .
N9 N 0.2221(5) -0.0384(4) 0.2446(3) 0.0607(14) Uani 1 1 d .
H9 H 0.2494 -0.0238 0.2044 0.073 Uiso 1 1 calc R
N10 N 0.1151(5) 0.1139(3) 0.3027(2) 0.0520(13) Uani 1 1 d .
N11 N -0.0944(5) 0.0192(3) 0.2502(2) 0.0464(11) Uani 1 1 d .
N12 N 0.0334(5) -0.0469(3) 0.3478(2) 0.0494(12) Uani 1 1 d .
N13 N 0.2233(5) 0.1606(3) 0.5098(2) 0.0602(14) Uani 1 1 d .
N14 N -0.1789(8) 0.0989(6) 0.4599(4) 0.124(3) Uani 1 1 d .
N15 N 0.4918(7) 0.1907(4) 0.5065(5) 0.102(3) Uani 1 1 d .
N16 N 0.4219(6) 0.3144(4) 0.4755(3) 0.0709(16) Uani 1 1 d .
N17 N 0.2854(8) 0.3511(8) 0.5705(6) 0.123(4) Uani 1 1 d .
N18 N 0.3539(9) 0.2156(6) 0.6412(4) 0.128(4) Uani 1 1 d .
H18 H 0.4208 0.2507 0.6682 0.154 Uiso 1 1 calc R
N19 N 0.5520(5) 0.3441(3) 0.6093(2) 0.0569(13) Uani 1 1 d .
N20 N 0.8270(9) 0.5883(6) 0.6888(5) 0.149(4) Uani 1 1 d .
N21 N 0.4600(6) 0.4990(4) 0.7703(3) 0.0756(17) Uani 1 1 d .
N22 N 0.5678(7) 0.2656(4) 0.8056(4) 0.093(2) Uani 1 1 d .
N23 N 0.9187(7) 0.3629(6) 0.7288(4) 0.102(2) Uani 1 1 d .
N24 N 0.8018(5) 0.5455(3) 0.8839(2) 0.0511(12) Uani 1 1 d .
C1 C -0.0547(5) -0.1224(3) 0.0007(2) 0.0378(11) Uani 1 1 d .
C2 C 0.0535(5) 0.0194(3) 0.0951(2) 0.0370(11) Uani 1 1 d .
C3 C -0.1600(6) 0.0126(4) 0.0238(3) 0.0502(14) Uani 1 1 d .
C4 C -0.0385(5) -0.3921(3) 0.0479(2) 0.0413(12) Uani 1 1 d .
C5 C -0.0382(7) -0.4315(4) 0.1043(3) 0.0635(18) Uani 1 1 d .
H5 H 0.0338 -0.4420 0.1207 0.076 Uiso 1 1 calc R
C6 C -0.2506(7) -0.4392(4) 0.1135(3) 0.069(2) Uani 1 1 d .
H6 H -0.3226 -0.4539 0.1362 0.082 Uiso 1 1 calc R
C7 C -0.2473(5) -0.3998(3) 0.0547(3) 0.0472(13) Uani 1 1 d .
C8 C -0.3493(6) -0.3750(4) 0.0199(4) 0.0588(17) Uani 1 1 d .
C9 C -0.4743(7) -0.3923(5) 0.0493(5) 0.094(3) Uani 1 1 d .
H9A H -0.4692 -0.3519 0.0905 0.141 Uiso 1 1 calc R
H9B H -0.4984 -0.4503 0.0590 0.141 Uiso 1 1 calc R
H9C H -0.5347 -0.3855 0.0170 0.141 Uiso 1 1 calc R
C10 C -0.4036(7) -0.3137(5) -0.0752(5) 0.090(3) Uani 1 1 d .
H10A H -0.4793 -0.3608 -0.0864 0.108 Uiso 1 1 calc R
H10B H -0.4252 -0.2655 -0.0485 0.108 Uiso 1 1 calc R
C11 C -0.3598(12) -0.2880(9) -0.1365(6) 0.138(4) Uani 1 1 d .
H11A H -0.3992 -0.3382 -0.1707 0.166 Uiso 1 1 calc R
H11B H -0.4014 -0.2446 -0.1434 0.166 Uiso 1 1 calc R
C12 C -0.2425(11) -0.2564(8) -0.1597(6) 0.129(4) Uani 1 1 d .
H12A H -0.2541 -0.2686 -0.2090 0.155 Uiso 1 1 calc R
H12B H -0.2211 -0.1938 -0.1471 0.155 Uiso 1 1 calc R
C13 C -0.0236(10) -0.2584(8) -0.1702(5) 0.117(4) Uani 1 1 d .
H13A H -0.0404 -0.2816 -0.2184 0.140 Uiso 1 1 calc R
H13B H 0.0000 -0.1958 -0.1668 0.140 Uiso 1 1 calc R
C14 C 0.0818(11) -0.2777(8) -0.1517(5) 0.127(4) Uani 1 1 d .
H14A H 0.1470 -0.2280 -0.1598 0.152 Uiso 1 1 calc R
H14B H 0.0850 -0.3246 -0.1874 0.152 Uiso 1 1 calc R
C15 C 0.1298(6) -0.3000(5) -0.0937(4) 0.0723(19) Uani 1 1 d .
H15A H 0.1921 -0.2493 -0.0698 0.087 Uiso 1 1 calc R
H15B H 0.1713 -0.3440 -0.1082 0.087 Uiso 1 1 calc R
C16 C 0.0669(5) -0.3618(3) 0.0056(3) 0.0425(12) Uani 1 1 d .
C17 C 0.1912(6) -0.3676(5) 0.0264(4) 0.075(2) Uani 1 1 d .
H17A H 0.2440 -0.3586 -0.0104 0.112 Uiso 1 1 calc R
H17B H 0.1844 -0.4240 0.0377 0.112 Uiso 1 1 calc R
H17C H 0.2260 -0.3241 0.0654 0.112 Uiso 1 1 calc R
C18 C -0.0958(7) 0.0962(4) 0.2819(3) 0.0576(17) Uani 1 1 d .
C19 C -0.2040(9) 0.1221(6) 0.2775(4) 0.083(2) Uani 1 1 d .
H19 H -0.2079 0.1759 0.2994 0.099 Uiso 1 1 calc R
C20 C -0.3044(9) 0.0646(7) 0.2393(5) 0.093(3) Uani 1 1 d .
H20 H -0.3781 0.0800 0.2361 0.112 Uiso 1 1 calc R
C21 C -0.3002(7) -0.0143(6) 0.2057(4) 0.078(2) Uani 1 1 d .
H21 H -0.3688 -0.0518 0.1792 0.093 Uiso 1 1 calc R
C22 C -0.1915(5) -0.0363(4) 0.2125(3) 0.0505(14) Uani 1 1 d .
C23 C -0.1646(6) -0.1181(4) 0.1825(3) 0.0509(15) Uani 1 1 d .
C24 C -0.2648(7) -0.1874(5) 0.1398(4) 0.085(2) Uani 1 1 d .
H24A H -0.2568 -0.1821 0.0927 0.128 Uiso 1 1 calc R
H24B H -0.3442 -0.1815 0.1525 0.128 Uiso 1 1 calc R
H24C H -0.2579 -0.2432 0.1465 0.128 Uiso 1 1 calc R
C25 C -0.0163(7) -0.2000(4) 0.1786(3) 0.0652(18) Uani 1 1 d .
H25A H -0.0557 -0.2289 0.1341 0.078 Uiso 1 1 calc R
H25B H -0.0436 -0.2394 0.2106 0.078 Uiso 1 1 calc R
C26 C 0.1218(7) -0.1815(5) 0.1760(4) 0.075(2) Uani 1 1 d .
H26A H 0.1446 -0.1517 0.1377 0.090 Uiso 1 1 calc R
H26B H 0.1399 -0.2369 0.1656 0.090 Uiso 1 1 calc R
C27 C 0.2075(8) -0.1296(6) 0.2369(5) 0.094(3) Uani 1 1 d .
H27A H 0.1752 -0.1503 0.2777 0.112 Uiso 1 1 calc R
H27B H 0.2884 -0.1398 0.2325 0.112 Uiso 1 1 calc R
C28 C 0.3156(6) 0.0185(5) 0.2956(4) 0.083(2) Uani 1 1 d .
H28A H 0.3950 0.0073 0.2876 0.100 Uiso 1 1 calc R
H28B H 0.2937 0.0054 0.3403 0.100 Uiso 1 1 calc R
C29 C 0.3284(8) 0.1152(6) 0.2948(4) 0.092(3) Uani 1 1 d .
H29A H 0.4116 0.1481 0.3133 0.110 Uiso 1 1 calc R
H29B H 0.3211 0.1230 0.2477 0.110 Uiso 1 1 calc R
C30 C 0.2412(7) 0.1532(4) 0.3316(3) 0.070(2) Uani 1 1 d .
H30A H 0.2465 0.1456 0.3788 0.084 Uiso 1 1 calc R
H30B H 0.2635 0.2149 0.3304 0.084 Uiso 1 1 calc R
C31 C 0.0197(5) -0.0327(3) 0.4045(3) 0.0401(12) Uani 1 1 d .
C32 C 0.1403(5) 0.1017(3) 0.5042(2) 0.0422(12) Uani 1 1 d .
C33 C -0.1105(6) 0.0632(5) 0.4764(3) 0.0612(17) Uani 1 1 d .
C34 C 0.5409(10) 0.2212(9) 0.4476(5) 0.117(4) Uani 1 1 d .
C35 C 0.4978(7) 0.2905(6) 0.4392(4) 0.078(2) Uani 1 1 d .
C36 C 0.5425(10) 0.3394(10) 0.3825(5) 0.122(4) Uani 1 1 d .
H36 H 0.6018 0.3278 0.3538 0.146 Uiso 1 1 calc R
C37 C 0.4914(13) 0.3967(8) 0.3785(6) 0.118(4) Uani 1 1 d .
H37 H 0.5100 0.4236 0.3407 0.142 Uiso 1 1 calc R
C38 C 0.4096(11) 0.4295(7) 0.4207(6) 0.113(4) Uani 1 1 d .
H38 H 0.3807 0.4769 0.4158 0.135 Uiso 1 1 calc R
C39 C 0.3812(8) 0.3789(5) 0.4696(4) 0.083(3) Uani 1 1 d .
C40 C 0.2988(13) 0.3921(10) 0.5248(10) 0.142(6) Uani 1 1 d .
C41 C 0.2082(13) 0.3488(10) 0.6231(9) 0.165(6) Uani 1 1 d .
H41A H 0.1252 0.3164 0.6041 0.198 Uiso 1 1 calc R
H41B H 0.2060 0.4078 0.6388 0.198 Uiso 1 1 calc R
C42 C 0.2331(18) 0.3143(15) 0.6807(12) 0.218(10) Uani 1 1 d .
H42A H 0.1626 0.3123 0.7080 0.261 Uiso 1 1 calc R
H42B H 0.3033 0.3572 0.7065 0.261 Uiso 1 1 calc R
C43 C 0.2599(15) 0.2286(12) 0.6788(6) 0.177(7) Uani 1 1 d .
H43A H 0.2788 0.2221 0.7251 0.212 Uiso 1 1 calc R
H43B H 0.1849 0.1832 0.6612 0.212 Uiso 1 1 calc R
C44 C 0.6090(5) 0.3750(4) 0.6593(3) 0.0482(14) Uani 1 1 d .
C45 C 0.7734(7) 0.5302(5) 0.7103(3) 0.072(2) Uani 1 1 d .
C46 C 0.5433(6) 0.4737(4) 0.7628(3) 0.0528(15) Uani 1 1 d .
C47 C 0.7588(5) 0.4978(3) 0.8354(3) 0.0440(13) Uani 1 1 d .
C48 C 0.6117(6) 0.3271(4) 0.7855(3) 0.0534(15) Uani 1 1 d .
C49 C 0.8310(7) 0.3866(4) 0.7356(3) 0.0628(17) Uani 1 1 d .
C50 C -0.1445(9) -0.4545(5) 0.1351(4) 0.083(2) Uani 1 1 d .
H50 H -0.1450 -0.4819 0.1728 0.100 Uiso 1 1 calc R
C51 C 0.0422(10) 0.2299(4) 0.3670(4) 0.103(3) Uani 1 1 d .
H51A H 0.0553 0.2196 0.4124 0.154 Uiso 1 1 calc R
H51B H -0.0316 0.2485 0.3634 0.154 Uiso 1 1 calc R
H51C H 0.1121 0.2741 0.3568 0.154 Uiso 1 1 calc R
C52 C 0.0275(7) 0.1464(4) 0.3167(3) 0.0598(18) Uani 1 1 d .
C53 C 0.6027(13) 0.1651(13) 0.4143(9) 0.261(12) Uani 1 1 d .
H53A H 0.6190 0.1282 0.4446 0.391 Uiso 1 1 calc R
H53B H 0.6798 0.1982 0.4004 0.391 Uiso 1 1 calc R
H53C H 0.5521 0.1303 0.3750 0.391 Uiso 1 1 calc R
C54 C 0.2301(13) 0.4602(9) 0.5193(11) 0.266(13) Uani 1 1 d .
H54A H 0.2308 0.4935 0.5635 0.398 Uiso 1 1 calc R
H54B H 0.1459 0.4321 0.5018 0.398 Uiso 1 1 calc R
H54C H 0.2705 0.4980 0.4892 0.398 Uiso 1 1 calc R
C55 C 0.4999(13) 0.1187(7) 0.5396(7) 0.169(7) Uani 1 1 d .
H55A H 0.5817 0.1109 0.5330 0.203 Uiso 1 1 calc R
H55B H 0.4405 0.0672 0.5148 0.203 Uiso 1 1 calc R
C56 C 0.4804(16) 0.1191(8) 0.6127(8) 0.162(7) Uani 1 1 d .
H56A H 0.4849 0.0632 0.6222 0.194 Uiso 1 1 calc R
H56B H 0.5518 0.1619 0.6376 0.194 Uiso 1 1 calc R
C57 C 0.3712(17) 0.1349(12) 0.6441(8) 0.177(8) Uani 1 1 d .
H57A H 0.2983 0.0907 0.6221 0.212 Uiso 1 1 calc R
H57B H 0.3772 0.1282 0.6915 0.212 Uiso 1 1 calc R

loop_
_atom_site_aniso_label
_atom_site_aniso_U_11
_atom_site_aniso_U_22
_atom_site_aniso_U_33
_atom_site_aniso_U_23
_atom_site_aniso_U_13
_atom_site_aniso_U_12
Fe1 0.0453(6) 0.0264(5) 0.0190(5) 0.0028(4) 0.0027(4) 0.0073(4)
Fe2 0.0332(5) 0.0342(5) 0.0192(5) 0.0033(4) -0.0014(4) -0.0015(4)
Fe3 0.0424(4) 0.0422(4) 0.0296(4) -0.0005(3) -0.0061(3) 0.0014(3)
Ni1 0.0468(4) 0.0302(3) 0.0288(3) 0.0048(3) -0.0043(3) 0.0105(3)
Ni2 0.0469(4) 0.0412(4) 0.0218(3) 0.0023(3) 0.0005(3) 0.0038(3)
Ni3 0.0550(5) 0.0501(4) 0.0337(4) 0.0111(3) -0.0089(3) -0.0188(3)
O1 0.114(6) 0.199(8) 0.124(6) 0.049(6) 0.016(5) 0.053(6)
O2 0.148(7) 0.160(7) 0.182(8) 0.054(6) 0.059(6) 0.088(6)
O3 0.130(7) 0.178(8) 0.238(10) 0.078(7) 0.030(7) 0.071(6)
O4 0.101(6) 0.141(7) 0.333(14) -0.052(8) 0.034(7) 0.043(5)
O5 0.179(10) 0.175(9) 0.368(17) 0.082(10) -0.066(10) 0.054(8)
O6 0.108(8) 0.45(2) 1.03(5) -0.56(3) -0.111(16) 0.114(12)
O7 0.133(9) 0.53(3) 0.38(2) -0.25(2) -0.036(11) 0.140(14)
N1 0.057(3) 0.033(3) 0.050(3) 0.007(2) 0.007(2) 0.006(2)
N2 0.057(3) 0.058(3) 0.021(2) 0.007(2) 0.000(2) 0.005(2)
N3 0.062(4) 0.140(6) 0.089(5) 0.033(4) 0.021(4) 0.049(4)
N4 0.041(2) 0.027(2) 0.027(2) 0.0003(16) 0.0023(18) 0.0038(18)
N5 0.109(5) 0.088(4) 0.046(3) 0.025(3) -0.009(3) 0.043(4)
N6 0.046(3) 0.033(2) 0.048(3) 0.003(2) 0.001(2) 0.007(2)
N7 0.041(3) 0.040(3) 0.070(3) -0.006(2) -0.011(3) 0.013(2)
N8 0.053(3) 0.048(3) 0.031(2) 0.005(2) 0.010(2) 0.000(2)
N9 0.064(3) 0.074(4) 0.045(3) 0.006(3) -0.001(3) 0.023(3)
N10 0.073(4) 0.044(3) 0.027(2) 0.006(2) 0.005(2) -0.004(3)
N11 0.057(3) 0.048(3) 0.033(2) 0.010(2) 0.008(2) 0.012(2)
N12 0.071(3) 0.044(3) 0.026(2) 0.0026(19) 0.003(2) 0.005(2)
N13 0.057(3) 0.057(3) 0.044(3) 0.012(2) -0.010(2) -0.020(3)
N14 0.124(7) 0.158(8) 0.137(7) 0.056(6) 0.029(6) 0.099(7)
N15 0.095(5) 0.067(4) 0.132(7) -0.025(4) -0.059(5) 0.035(4)
N16 0.063(4) 0.072(4) 0.066(4) 0.021(3) -0.014(3) -0.003(3)
N17 0.049(4) 0.135(9) 0.147(10) -0.056(7) 0.012(6) 0.004(5)
N18 0.141(8) 0.126(7) 0.073(5) 0.026(5) 0.010(5) -0.044(6)
N19 0.051(3) 0.069(3) 0.032(3) 0.001(2) -0.006(2) -0.011(3)
N20 0.149(8) 0.114(6) 0.137(7) 0.067(6) -0.044(6) -0.062(6)
N21 0.067(4) 0.102(5) 0.069(4) 0.021(3) 0.014(3) 0.037(4)
N22 0.095(5) 0.058(4) 0.130(6) 0.040(4) 0.043(4) 0.013(3)
N23 0.072(5) 0.149(7) 0.087(5) -0.004(5) -0.003(4) 0.046(5)
N24 0.066(3) 0.044(3) 0.040(3) -0.009(2) -0.017(2) 0.022(2)
C1 0.047(3) 0.034(3) 0.030(3) 0.005(2) 0.004(2) 0.008(2)
C2 0.049(3) 0.033(3) 0.028(3) 0.007(2) 0.007(2) 0.007(2)
C3 0.056(4) 0.056(3) 0.041(3) 0.011(3) 0.008(3) 0.018(3)
C4 0.059(4) 0.031(3) 0.032(3) 0.000(2) -0.010(2) 0.015(2)
C5 0.092(5) 0.059(4) 0.050(4) 0.021(3) 0.003(4) 0.032(4)
C6 0.085(5) 0.060(4) 0.049(4) 0.012(3) 0.024(4) -0.003(4)
C7 0.054(4) 0.037(3) 0.042(3) -0.006(2) 0.004(3) 0.006(3)
C8 0.044(3) 0.043(3) 0.076(5) -0.019(3) 0.010(3) 0.005(3)
C9 0.051(4) 0.084(5) 0.126(7) -0.014(5) 0.025(4) -0.001(4)
C10 0.055(5) 0.075(5) 0.142(8) 0.020(5) -0.014(5) 0.022(4)
C11 0.126(10) 0.179(12) 0.136(10) 0.056(9) -0.037(8) 0.076(9)
C12 0.122(9) 0.166(11) 0.118(8) 0.081(8) -0.027(7) 0.043(8)
C13 0.108(8) 0.160(9) 0.084(6) 0.088(7) 0.018(6) 0.003(7)
C14 0.132(10) 0.169(11) 0.098(7) 0.070(7) 0.060(7) 0.041(8)
C15 0.056(4) 0.078(5) 0.078(5) 0.021(4) 0.023(4) 0.005(4)
C16 0.044(3) 0.034(3) 0.045(3) -0.004(2) -0.005(2) 0.011(2)
C17 0.055(4) 0.075(5) 0.096(6) 0.004(4) -0.017(4) 0.028(4)
C18 0.085(5) 0.055(4) 0.042(3) 0.019(3) 0.030(3) 0.028(4)
C19 0.104(7) 0.084(5) 0.085(6) 0.037(5) 0.047(5) 0.051(5)
C20 0.076(6) 0.141(8) 0.099(7) 0.062(6) 0.038(5) 0.064(6)
C21 0.061(5) 0.114(7) 0.069(5) 0.038(5) 0.023(4) 0.030(4)
C22 0.044(3) 0.074(4) 0.034(3) 0.018(3) 0.006(3) 0.012(3)
C23 0.050(4) 0.063(4) 0.031(3) 0.006(3) 0.014(3) 0.001(3)
C24 0.062(4) 0.110(6) 0.051(4) -0.010(4) 0.002(3) -0.016(4)
C25 0.086(5) 0.036(3) 0.065(4) -0.005(3) 0.024(4) 0.007(3)
C26 0.091(6) 0.069(4) 0.066(5) -0.009(4) 0.010(4) 0.033(4)
C27 0.077(5) 0.101(7) 0.117(7) 0.023(6) 0.013(5) 0.045(5)
C28 0.045(4) 0.111(6) 0.093(6) 0.046(5) -0.014(4) 0.008(4)
C29 0.073(5) 0.100(6) 0.076(5) 0.013(5) -0.020(4) -0.017(5)
C30 0.081(5) 0.059(4) 0.041(3) 0.005(3) -0.010(3) -0.023(4)
C31 0.050(3) 0.031(3) 0.028(3) 0.004(2) -0.003(2) -0.007(2)
C32 0.046(3) 0.043(3) 0.027(3) 0.007(2) -0.003(2) -0.004(3)
C33 0.058(4) 0.077(4) 0.059(4) 0.025(3) 0.014(3) 0.027(4)
C34 0.099(8) 0.164(10) 0.073(6) -0.047(7) -0.048(6) 0.054(8)
C35 0.039(4) 0.112(6) 0.049(4) -0.017(4) -0.006(3) -0.016(4)
C36 0.084(7) 0.182(13) 0.078(7) 0.022(8) 0.007(5) 0.001(8)
C37 0.118(10) 0.110(9) 0.102(8) 0.044(7) -0.025(7) -0.021(7)
C38 0.117(9) 0.088(6) 0.118(8) 0.041(6) -0.047(7) -0.004(6)
C39 0.086(6) 0.059(4) 0.093(6) 0.036(4) -0.045(5) -0.006(4)
C40 0.072(8) 0.128(12) 0.191(17) -0.052(11) -0.010(10) 0.012(8)
C41 0.096(9) 0.163(14) 0.189(16) -0.050(12) 0.008(11) -0.001(9)
C42 0.141(15) 0.23(2) 0.22(2) 0.03(2) -0.002(14) -0.034(15)
C43 0.176(14) 0.216(16) 0.098(9) 0.047(10) 0.078(9) -0.032(13)
C44 0.042(3) 0.051(3) 0.040(3) 0.002(3) 0.006(3) -0.005(3)
C45 0.069(5) 0.070(4) 0.059(4) 0.020(4) -0.016(3) -0.014(4)
C46 0.056(4) 0.062(4) 0.037(3) 0.008(3) 0.003(3) 0.011(3)
C47 0.053(3) 0.040(3) 0.039(3) 0.004(2) -0.007(3) 0.014(3)
C48 0.050(3) 0.050(4) 0.052(4) -0.001(3) 0.010(3) 0.006(3)
C49 0.054(4) 0.070(4) 0.057(4) -0.005(3) -0.007(3) 0.013(3)
C50 0.124(7) 0.072(5) 0.056(4) 0.033(4) 0.006(5) 0.019(5)
C51 0.192(10) 0.039(4) 0.072(5) 0.001(3) 0.046(6) 0.025(5)
C52 0.101(6) 0.041(3) 0.031(3) 0.010(3) 0.019(3) 0.006(4)
C53 0.139(12) 0.38(3) 0.245(18) -0.169(18) -0.081(12) 0.173(15)
C54 0.134(12) 0.173(14) 0.44(3) -0.174(17) -0.111(15) 0.093(11)
C55 0.207(14) 0.093(7) 0.192(13) 0.053(8) -0.115(11) 0.013(8)
C56 0.201(15) 0.104(8) 0.170(14) 0.064(9) -0.106(12) 0.016(10)
C57 0.202(18) 0.153(14) 0.149(14) 0.077(11) -0.067(13) -0.014(13)

loop_
_atom_type_symbol
_atom_type_description
_atom_type_scat_dispersion_real
_atom_type_scat_dispersion_imag
_atom_type_scat_source
C C 0.0033 0.0016 'International Tables Vol C Tables 4.2.6.8 and 6.1.1.4'
H H 0.0000 0.0000 'International Tables Vol C Tables 4.2.6.8 and 6.1.1.4'
N N 0.0061 0.0033 'International Tables Vol C Tables 4.2.6.8 and 6.1.1.4'
O O 0.0106 0.0060 'International Tables Vol C Tables 4.2.6.8 and 6.1.1.4'
Fe Fe 0.3463 0.8444 'International Tables Vol C Tables 4.2.6.8 and 6.1.1.4'
Ni Ni 0.3393 1.1124 'International Tables Vol C Tables 4.2.6.8 and 6.1.1.4'

loop_
_geom_angle_atom_site_label_1
_geom_angle_atom_site_label_2
_geom_angle_atom_site_label_3
_geom_angle
_geom_angle_site_symmetry_1
_geom_angle_site_symmetry_3
C1 Fe1 C1 180.0(3) . 2
C1 Fe1 C2 90.2(2) . 2
C1 Fe1 C2 89.8(2) 2 2
C1 Fe1 C2 89.8(2) . .
C1 Fe1 C2 90.2(2) 2 .
C2 Fe1 C2 180.0(3) 2 .
C1 Fe1 C3 88.7(2) . 2
C1 Fe1 C3 91.3(2) 2 2
C2 Fe1 C3 89.7(2) 2 2
C2 Fe1 C3 90.3(2) . 2
C1 Fe1 C3 91.3(2) . .
C1 Fe1 C3 88.7(2) 2 .
C2 Fe1 C3 90.3(2) 2 .
C2 Fe1 C3 89.7(2) . .
C3 Fe1 C3 180.0(5) 2 .
C33 Fe2 C33 180.0(4) 2_556 .
C33 Fe2 C31 90.4(3) 2_556 .
C33 Fe2 C31 89.6(3) . .
C33 Fe2 C31 89.6(3) 2_556 2_556
C33 Fe2 C31 90.4(3) . 2_556
C31 Fe2 C31 180.000(1) . 2_556
C33 Fe2 C32 90.7(3) 2_556 2_556
C33 Fe2 C32 89.3(3) . 2_556
C31 Fe2 C32 90.2(2) . 2_556
C31 Fe2 C32 89.8(2) 2_556 2_556
C33 Fe2 C32 89.3(3) 2_556 .
C33 Fe2 C32 90.7(3) . .
C31 Fe2 C32 89.8(2) . .
C31 Fe2 C32 90.2(2) 2_556 .
C32 Fe2 C32 180.0(4) 2_556 .
C45 Fe3 C44 90.0(3) . .
C45 Fe3 C47 86.3(3) . .
C44 Fe3 C47 173.3(2) . .
C45 Fe3 C49 89.0(3) . .
C44 Fe3 C49 94.0(3) . .
C47 Fe3 C49 91.6(3) . .
C45 Fe3 C48 175.9(3) . .
C44 Fe3 C48 90.4(2) . .
C47 Fe3 C48 93.7(2) . .
C49 Fe3 C48 86.9(3) . .
C45 Fe3 C46 92.5(3) . .
C44 Fe3 C46 86.9(2) . .
C47 Fe3 C46 87.6(2) . .
C49 Fe3 C46 178.2(3) . .
C48 Fe3 C46 91.6(3) . .
N4 Ni1 N5 178.4(2) . .
N4 Ni1 N7 79.0(2) . .
N5 Ni1 N7 101.6(3) . .
N4 Ni1 N6 78.93(18) . .
N5 Ni1 N6 100.5(2) . .
N7 Ni1 N6 157.9(2) . .
N4 Ni1 N1 94.49(17) . .
N5 Ni1 N1 87.0(2) . .
N7 Ni1 N1 91.00(18) . .
N6 Ni1 N1 89.89(18) . .
N4 Ni1 N24 90.27(17) . 1_444
N5 Ni1 N24 88.2(2) . 1_444
N7 Ni1 N24 88.91(19) . 1_444
N6 Ni1 N24 92.02(18) . 1_444
N1 Ni1 N24 175.14(18) . 1_444
N11 Ni2 N9 176.7(2) . .
N11 Ni2 N8 79.7(2) . .
N9 Ni2 N8 100.7(2) . .
N11 Ni2 N10 78.9(2) . .
N9 Ni2 N10 100.7(2) . .
N8 Ni2 N10 158.6(2) . .
N11 Ni2 N12 90.57(19) . .
N9 Ni2 N12 92.7(2) . .
N8 Ni2 N12 94.89(17) . .
N10 Ni2 N12 84.62(17) . .
N11 Ni2 N2 87.94(18) . .
N9 Ni2 N2 88.8(2) . .
N8 Ni2 N2 85.23(17) . .
N10 Ni2 N2 94.70(17) . .
N12 Ni2 N2 178.46(19) . .
N15 Ni3 N16 80.2(4) . .
N15 Ni3 N18 108.6(5) . .
N16 Ni3 N18 169.9(4) . .
N15 Ni3 N13 91.9(3) . .
N16 Ni3 N13 96.6(2) . .
N18 Ni3 N13 88.2(3) . .
N15 Ni3 N19 89.8(2) . .
N16 Ni3 N19 90.6(2) . .
N18 Ni3 N19 84.6(3) . .
N13 Ni3 N19 172.80(18) . .
N15 Ni3 N17 157.2(5) . .
N16 Ni3 N17 77.0(4) . .
N18 Ni3 N17 94.2(5) . .
N13 Ni3 N17 89.3(3) . .
N19 Ni3 N17 91.8(3) . .
H201 O1 H1O1 102.9 . .
H1O2 O2 H2O2 102.4 . .
H1O3 O3 H2O3 138.0 . .
H1O4 O4 H2O4 107.7 . .
H1O5 O5 H2O5 107.7 . .
H106 O6 H206 67.8 . .
H1O7 O7 H2O7 90.7 . .
C1 N1 Ni1 156.4(4) . .
C2 N2 Ni2 152.5(4) . .
C7 N4 C4 123.7(5) . .
C7 N4 Ni1 118.7(4) . .
C4 N4 Ni1 117.5(3) . .
C12 N5 C13 128.6(8) . .
C12 N5 Ni1 114.9(6) . .
C13 N5 Ni1 115.2(5) . .
C12 N5 H5A 93.8 . .
C13 N5 H5A 93.8 . .
Ni1 N5 H5A 93.8 . .
C16 N6 C15 123.0(5) . .
C16 N6 Ni1 115.7(4) . .
C15 N6 Ni1 121.3(4) . .
C8 N7 C10 125.1(6) . .
C8 N7 Ni1 114.6(4) . .
C10 N7 Ni1 120.3(5) . .
C23 N8 C25 124.1(5) . .
C23 N8 Ni2 113.8(4) . .
C25 N8 Ni2 121.9(4) . .
C27 N9 C28 117.9(6) . .
C27 N9 Ni2 112.1(5) . .
C28 N9 Ni2 112.2(4) . .
C27 N9 H9 104.3 . .
C28 N9 H9 104.3 . .
Ni2 N9 H9 104.3 . .
C52 N10 C30 123.2(6) . .
C52 N10 Ni2 114.2(4) . .
C30 N10 Ni2 121.7(5) . .
C18 N11 C22 123.5(6) . .
C18 N11 Ni2 118.7(5) . .
C22 N11 Ni2 117.5(4) . .
C31 N12 Ni2 152.8(4) . .
C32 N13 Ni3 159.4(5) . .
C34 N15 C55 133.4(11) . .
C34 N15 Ni3 115.1(6) . .
C55 N15 Ni3 111.4(9) . .
C35 N16 C39 124.9(8) . .
C35 N16 Ni3 113.2(6) . .
C39 N16 Ni3 121.2(6) . .
C40 N17 C41 131.4(17) . .
C40 N17 Ni3 109.0(11) . .
C41 N17 Ni3 119.1(12) . .
C43 N18 C57 111.2(13) . .
C43 N18 Ni3 124.4(11) . .
C57 N18 Ni3 114.1(10) . .
C43 N18 H18 100.8 . .
C57 N18 H18 100.8 . .
Ni3 N18 H18 100.8 . .
C44 N19 Ni3 150.4(4) . .
C47 N24 Ni1 152.6(4) . 1_666
N1 C1 Fe1 174.6(4) . .
N2 C2 Fe1 176.9(5) . .
N3 C3 Fe1 178.0(6) . .
N4 C4 C5 119.1(6) . .
N4 C4 C16 113.0(4) . .
C5 C4 C16 127.9(6) . .
C50 C5 C4 118.5(7) . .
C50 C5 H5 120.8 . .
C4 C5 H5 120.8 . .
C50 C6 C7 117.0(6) . .
C50 C6 H6 121.5 . .
C7 C6 H6 121.5 . .
N4 C7 C6 119.1(6) . .
N4 C7 C8 112.3(5) . .
C6 C7 C8 128.6(6) . .
N7 C8 C7 115.2(5) . .
N7 C8 C9 126.2(7) . .
C7 C8 C9 118.6(7) . .
C8 C9 H9A 109.5 . .
C8 C9 H9B 109.5 . .
H9A C9 H9B 109.5 . .
C8 C9 H9C 109.5 . .
H9A C9 H9C 109.5 . .
H9B C9 H9C 109.5 . .
C11 C10 N7 116.8(8) . .
C11 C10 H10A 108.1 . .
N7 C10 H10A 108.1 . .
C11 C10 H10B 108.1 . .
N7 C10 H10B 108.1 . .
H10A C10 H10B 107.3 . .
C12 C11 C10 134.8(9) . .
C12 C11 H11A 103.5 . .
C10 C11 H11A 103.5 . .
C12 C11 H11B 103.5 . .
C10 C11 H11B 103.5 . .
H11A C11 H11B 105.3 . .
N5 C12 C11 125.8(9) . .
N5 C12 H12A 105.9 . .
C11 C12 H12A 105.9 . .
N5 C12 H12B 105.9 . .
C11 C12 H12B 105.9 . .
H12A C12 H12B 106.2 . .
C14 C13 N5 128.7(7) . .
C14 C13 H13A 105.1 . .
N5 C13 H13A 105.1 . .
C14 C13 H13B 105.1 . .
N5 C13 H13B 105.1 . .
H13A C13 H13B 105.9 . .
C13 C14 C15 136.1(9) . .
C13 C14 H14A 103.1 . .
C15 C14 H14A 103.1 . .
C13 C14 H14B 103.1 . .
C15 C14 H14B 103.1 . .
H14A C14 H14B 105.1 . .
C14 C15 N6 115.9(7) . .
C14 C15 H15A 108.3 . .
N6 C15 H15A 108.3 . .
C14 C15 H15B 108.3 . .
N6 C15 H15B 108.3 . .
H15A C15 H15B 107.4 . .
N6 C16 C17 126.0(6) . .
N6 C16 C4 114.8(5) . .
C17 C16 C4 119.2(5) . .
C16 C17 H17A 109.5 . .
C16 C17 H17B 109.5 . .
H17A C17 H17B 109.5 . .
C16 C17 H17C 109.5 . .
H17A C17 H17C 109.5 . .
H17B C17 H17C 109.5 . .
N11 C18 C19 119.5(7) . .
N11 C18 C52 111.9(6) . .
C19 C18 C52 128.5(7) . .
C20 C19 C18 117.1(7) . .
C20 C19 H19 121.5 . .
C18 C19 H19 121.5 . .
C21 C20 C19 122.5(8) . .
C21 C20 H20 118.8 . .
C19 C20 H20 118.8 . .
C20 C21 C22 117.7(8) . .
C20 C21 H21 121.2 . .
C22 C21 H21 121.2 . .
N11 C22 C21 119.8(6) . .
N11 C22 C23 112.4(5) . .
C21 C22 C23 127.9(6) . .
N8 C23 C22 115.6(5) . .
N8 C23 C24 125.6(6) . .
C22 C23 C24 118.8(6) . .
C23 C24 H24A 109.5 . .
C23 C24 H24B 109.5 . .
H24A C24 H24B 109.5 . .
C23 C24 H24C 109.5 . .
H24A C24 H24C 109.5 . .
H24B C24 H24C 109.5 . .
N8 C25 C26 113.8(5) . .
N8 C25 H25A 108.8 . .
C26 C25 H25A 108.8 . .
N8 C25 H25B 108.8 . .
C26 C25 H25B 108.8 . .
H25A C25 H25B 107.7 . .
C25 C26 C27 120.3(6) . .
C25 C26 H26A 107.3 . .
C27 C26 H26A 107.3 . .
C25 C26 H26B 107.3 . .
C27 C26 H26B 107.3 . .
H26A C26 H26B 106.9 . .
N9 C27 C26 113.5(7) . .
N9 C27 H27A 108.9 . .
C26 C27 H27A 108.9 . .
N9 C27 H27B 108.9 . .
C26 C27 H27B 108.9 . .
H27A C27 H27B 107.7 . .
N9 C28 C29 112.5(6) . .
N9 C28 H28A 109.1 . .
C29 C28 H28A 109.1 . .
N9 C28 H28B 109.1 . .
C29 C28 H28B 109.1 . .
H28A C28 H28B 107.8 . .
C30 C29 C28 117.5(7) . .
C30 C29 H29A 107.9 . .
C28 C29 H29A 107.9 . .
C30 C29 H29B 107.9 . .
C28 C29 H29B 107.9 . .
H29A C29 H29B 107.2 . .
N10 C30 C29 111.7(6) . .
N10 C30 H30A 109.3 . .
C29 C30 H30A 109.3 . .
N10 C30 H30B 109.3 . .
C29 C30 H30B 109.3 . .
H30A C30 H30B 107.9 . .
N12 C31 Fe2 175.9(4) . .
N13 C32 Fe2 176.6(5) . .
N14 C33 Fe2 177.3(8) . .
C35 C34 C53 141.7(15) . .
C35 C34 N15 107.5(8) . .
C53 C34 N15 110.1(15) . .
N16 C35 C34 123.3(9) . .
N16 C35 C36 117.8(10) . .
C34 C35 C36 118.9(10) . .
C37 C36 C35 112.0(11) . .
C37 C36 H36 124.0 . .
C35 C36 H36 124.0 . .
C36 C37 C38 132.2(12) . .
C36 C37 H37 113.9 . .
C38 C37 H37 113.9 . .
C39 C38 C37 107.4(10) . .
C39 C38 H38 126.3 . .
C37 C38 H38 126.3 . .
N16 C39 C38 125.4(11) . .
N16 C39 C40 110.0(9) . .
C38 C39 C40 124.6(12) . .
N17 C40 C39 122.3(15) . .
N17 C40 C54 121.7(18) . .
C39 C40 C54 115.9(17) . .
N17 C41 C42 120.1(18) . .
N17 C41 H41A 107.3 . .
C42 C41 H41A 107.3 . .
N17 C41 H41B 107.3 . .
C42 C41 H41B 107.3 . .
H41A C41 H41B 106.9 . .
C41 C42 C43 125(2) . .
C41 C42 H42A 106.1 . .
C43 C42 H42A 106.1 . .
C41 C42 H42B 106.1 . .
C43 C42 H42B 106.1 . .
H42A C42 H42B 106.3 . .
N18 C43 C42 116.5(13) . .
N18 C43 H43A 108.2 . .
C42 C43 H43A 108.2 . .
N18 C43 H43B 108.2 . .
C42 C43 H43B 108.2 . .
H43A C43 H43B 107.3 . .
N19 C44 Fe3 173.0(5) . .
N20 C45 Fe3 178.0(8) . .
N21 C46 Fe3 178.7(6) . .
N24 C47 Fe3 172.4(5) . .
N22 C48 Fe3 178.1(6) . .
N23 C49 Fe3 177.7(7) . .
C5 C50 C6 122.6(6) . .
C5 C50 H50 118.7 . .
C6 C50 H50 118.7 . .
C52 C51 H51A 109.5 . .
C52 C51 H51B 109.5 . .
H51A C51 H51B 109.5 . .
C52 C51 H51C 109.5 . .
H51A C51 H51C 109.5 . .
H51B C51 H51C 109.5 . .
N10 C52 C18 115.3(5) . .
N10 C52 C51 123.7(7) . .
C18 C52 C51 121.0(7) . .
C34 C53 H53A 109.5 . .
C34 C53 H53B 109.5 . .
H53A C53 H53B 109.5 . .
C34 C53 H53C 109.5 . .
H53A C53 H53C 109.5 . .
H53B C53 H53C 109.5 . .
C40 C54 H54A 109.5 . .
C40 C54 H54B 109.5 . .
H54A C54 H54B 109.5 . .
C40 C54 H54C 109.5 . .
H54A C54 H54C 109.5 . .
H54B C54 H54C 109.5 . .
N15 C55 C56 121.6(12) . .
N15 C55 H55A 106.9 . .
C56 C55 H55A 106.9 . .
N15 C55 H55B 106.9 . .
C56 C55 H55B 106.9 . .
H55A C55 H55B 106.7 . .
C57 C56 C55 123.8(11) . .
C57 C56 H56A 106.4 . .
C55 C56 H56A 106.4 . .
C57 C56 H56B 106.4 . .
C55 C56 H56B 106.4 . .
H56A C56 H56B 106.5 . .
N18 C57 C56 115.4(14) . .
N18 C57 H57A 108.4 . .
C56 C57 H57A 108.4 . .
N18 C57 H57B 108.4 . .
C56 C57 H57B 108.4 . .
H57A C57 H57B 107.5 . .

loop_
_geom_bond_atom_site_label_1
_geom_bond_atom_site_label_2
_geom_bond_distance
_geom_bond_site_symmetry_2
Fe1 C1 1.918(5) .
Fe1 C1 1.918(5) 2
Fe1 C2 1.924(5) 2
Fe1 C2 1.924(5) .
Fe1 C3 1.928(6) 2
Fe1 C3 1.928(6) .
Fe2 C33 1.903(7) 2_556
Fe2 C33 1.903(7) .
Fe2 C31 1.934(5) .
Fe2 C31 1.934(5) 2_556
Fe2 C32 1.938(5) 2_556
Fe2 C32 1.938(5) .
Fe3 C45 1.912(7) .
Fe3 C44 1.929(6) .
Fe3 C47 1.929(6) .
Fe3 C49 1.938(7) .
Fe3 C48 1.944(6) .
Fe3 C46 1.947(7) .
Ni1 N4 1.941(4) .
Ni1 N5 2.002(5) .
Ni1 N7 2.045(5) .
Ni1 N6 2.051(5) .
Ni1 N1 2.135(4) .
Ni1 N24 2.136(4) 1_444
Ni2 N11 1.918(5) .
Ni2 N9 1.996(5) .
Ni2 N8 2.045(4) .
Ni2 N10 2.055(5) .
Ni2 N12 2.130(4) .
Ni2 N2 2.132(4) .
Ni3 N15 1.935(8) .
Ni3 N16 1.944(6) .
Ni3 N18 1.965(8) .
Ni3 N13 2.132(5) .
Ni3 N19 2.146(5) .
Ni3 N17 2.177(12) .
O1 H201 0.8202 .
O1 H1O1 0.8201 .
O2 H1O2 0.8501 .
O2 H2O2 0.8500 .
O3 H1O3 0.8499 .
O3 H2O3 0.8201 .
O4 H1O4 0.8500 .
O4 H2O4 0.8498 .
O5 H1O5 0.8501 .
O5 H2O5 0.8499 .
O6 H106 1.0374 .
O6 H206 0.8935 .
O7 H1O7 0.8199 .
O7 H2O7 0.8200 .
N1 C1 1.151(6) .
N2 C2 1.150(6) .
N3 C3 1.132(8) .
N4 C7 1.305(7) .
N4 C4 1.330(7) .
N5 C12 1.368(12) .
N5 C13 1.386(11) .
N5 H5A 0.9100 .
N6 C16 1.255(7) .
N6 C15 1.466(8) .
N7 C8 1.275(8) .
N7 C10 1.438(9) .
N8 C23 1.267(7) .
N8 C25 1.441(8) .
N9 C27 1.431(10) .
N9 C28 1.453(9) .
N9 H9 0.9100 .
N10 C52 1.257(8) .
N10 C30 1.446(8) .
N11 C18 1.318(7) .
N11 C22 1.332(7) .
N12 C31 1.142(6) .
N13 C32 1.128(7) .
N14 C33 1.148(8) .
N15 C34 1.412(14) .
N15 C55 1.452(12) .
N16 C35 1.238(9) .
N16 C39 1.273(9) .
N17 C40 1.198(18) .
N17 C41 1.377(17) .
N18 C43 1.357(16) .
N18 C57 1.388(17) .
N18 H18 0.9100 .
N19 C44 1.135(7) .
N20 C45 1.127(9) .
N21 C46 1.125(8) .
N22 C48 1.126(8) .
N23 C49 1.155(9) .
N24 C47 1.144(6) .
N24 Ni1 2.136(4) 1_666
C4 C5 1.377(8) .
C4 C16 1.491(8) .
C5 C50 1.347(11) .
C5 H5 0.9300 .
C6 C50 1.353(11) .
C6 C7 1.415(9) .
C6 H6 0.9300 .
C7 C8 1.498(9) .
C8 C9 1.508(9) .
C9 H9A 0.9600 .
C9 H9B 0.9600 .
C9 H9C 0.9600 .
C10 C11 1.409(14) .
C10 H10A 0.9700 .
C10 H10B 0.9700 .
C11 C12 1.398(15) .
C11 H11A 0.9700 .
C11 H11B 0.9700 .
C12 H12A 0.9700 .
C12 H12B 0.9700 .
C13 C14 1.359(13) .
C13 H13A 0.9700 .
C13 H13B 0.9700 .
C14 C15 1.398(12) .
C14 H14A 0.9700 .
C14 H14B 0.9700 .
C15 H15A 0.9700 .
C15 H15B 0.9700 .
C16 C17 1.475(8) .
C17 H17A 0.9600 .
C17 H17B 0.9600 .
C17 H17C 0.9600 .
C18 C19 1.394(10) .
C18 C52 1.490(10) .
C19 C20 1.372(13) .
C19 H19 0.9300 .
C20 C21 1.367(12) .
C20 H20 0.9300 .
C21 C22 1.371(9) .
C21 H21 0.9300 .
C22 C23 1.484(9) .
C23 C24 1.490(8) .
C24 H24A 0.9600 .
C24 H24B 0.9600 .
C24 H24C 0.9600 .
C25 C26 1.501(10) .
C25 H25A 0.9700 .
C25 H25B 0.9700 .
C26 C27 1.512(11) .
C26 H26A 0.9700 .
C26 H26B 0.9700 .
C27 H27A 0.9700 .
C27 H27B 0.9700 .
C28 C29 1.542(11) .
C28 H28A 0.9700 .
C28 H28B 0.9700 .
C29 C30 1.452(11) .
C29 H29A 0.9700 .
C29 H29B 0.9700 .
C30 H30A 0.9700 .
C30 H30B 0.9700 .
C34 C35 1.371(13) .
C34 C53 1.393(15) .
C35 C36 1.501(14) .
C36 C37 1.230(15) .
C36 H36 0.9300 .
C37 C38 1.417(16) .
C37 H37 0.9300 .
C38 C39 1.360(12) .
C38 H38 0.9300 .
C39 C40 1.486(18) .
C40 C54 1.527(19) .
C41 C42 1.41(2) .
C41 H41A 0.9700 .
C41 H41B 0.9700 .
C42 C43 1.50(2) .
C42 H42A 0.9700 .
C42 H42B 0.9700 .
C43 H43A 0.9700 .
C43 H43B 0.9700 .
C50 H50 0.9300 .
C51 C52 1.525(9) .
C51 H51A 0.9600 .
C51 H51B 0.9600 .
C51 H51C 0.9600 .
C53 H53A 0.9600 .
C53 H53B 0.9600 .
C53 H53C 0.9600 .
C54 H54A 0.9600 .
C54 H54B 0.9600 .
C54 H54C 0.9600 .
C55 C56 1.48(2) .
C55 H55A 0.9700 .
C55 H55B 0.9700 .
C56 C57 1.46(2) .
C56 H56A 0.9700 .
C56 H56B 0.9700 .
C57 H57A 0.9700 .
C57 H57B 0.9700 .
